data_1550988
loop_
_publ_author_name
'Kim, Hyehyun'
'Kim, Dongwook'
'Moon, Dohyun'
'Choi, Yong Nam'
'Baek, Seung Bin'
'Lah, Myoung Soo'

_publ_section_title
;
 Symmetry-guided syntheses of mixed-linker Zr metal-organic frameworks
 with precise linker locations
;
_journal_name_full 'Chemical Science'
_journal_paper_doi 10.1039/C9SC01301F
_journal_year 2019
_chemical_formula_sum 'C64 H34 N2 O36 Zr6'
_chemical_formula_weight 1954.25
_space_group_crystal_system tetragonal
_space_group_IT_number 139
_space_group_name_Hall '-I 4 2'
_space_group_name_H-M_alt 'I 4/m m m'
_symmetry_space_group_name_Hall '-I 4 2'
_symmetry_space_group_name_H-M 'I 4/m m m'
_atom_sites_solution_hydrogens geom
_audit_creation_method SHELXL-2014/7
_audit_update_record
;
2019-02-08 deposited with the CCDC.    2019-05-07 downloaded from the CCDC.
;
_cell_angle_alpha 90
_cell_angle_beta 90
_cell_angle_gamma 90
_cell_formula_units_Z 2
_cell_length_a 14.839(2)
_cell_length_b 14.839(2)
_cell_length_c 26.030(5)
_cell_measurement_reflns_used 4567
_cell_measurement_temperature 293(2)
_cell_measurement_theta_max 33.303
_cell_measurement_theta_min 1.911
_cell_volume 5731.7(16)
_computing_structure_refinement 'SHELXL-2014/7 (Sheldrick, 2014)'
_diffrn_ambient_temperature 293(2)
_diffrn_measured_fraction_theta_full 0.998
_diffrn_measured_fraction_theta_max 0.934
_diffrn_measurement_device_type 'ADSC Q210 CCD area detector'
_diffrn_measurement_method 'omega scan'
_diffrn_radiation_type synchrotron
_diffrn_radiation_wavelength 0.700
_diffrn_reflns_av_R_equivalents 0.0670
_diffrn_reflns_av_unetI/netI 0.0360
_diffrn_reflns_Laue_measured_fraction_full 0.998
_diffrn_reflns_Laue_measured_fraction_max 0.934
_diffrn_reflns_limit_h_max 21
_diffrn_reflns_limit_h_min -21
_diffrn_reflns_limit_k_max 22
_diffrn_reflns_limit_k_min -22
_diffrn_reflns_limit_l_max 37
_diffrn_reflns_limit_l_min -37
_diffrn_reflns_number 31877
_diffrn_reflns_point_group_measured_fraction_full 0.998
_diffrn_reflns_point_group_measured_fraction_max 0.934
_diffrn_reflns_theta_full 24.835
_diffrn_reflns_theta_max 33.303
_diffrn_reflns_theta_min 1.911
_diffrn_source 'PLSII 2D bending magnet'
_exptl_absorpt_coefficient_mu 0.555
_exptl_absorpt_correction_T_max 0.978
_exptl_absorpt_correction_T_min 0.975
_exptl_absorpt_correction_type multi-scan
_exptl_absorpt_process_details HKL3000
_exptl_crystal_colour colorless
_exptl_crystal_density_diffrn 1.132
_exptl_crystal_description block
_exptl_crystal_F_000 1920
_exptl_crystal_size_max 0.045
_exptl_crystal_size_mid 0.045
_exptl_crystal_size_min 0.040
_refine_diff_density_max 1.222
_refine_diff_density_min -1.972
_refine_diff_density_rms 0.144
_refine_ls_extinction_coef 0.019(2)
_refine_ls_extinction_expression Fc^*^=kFc[1+0.001xFc^2^\l^3^/sin(2\q)]^-1/4^
_refine_ls_extinction_method 'SHELXL-2014/7 (Sheldrick 2014'
_refine_ls_goodness_of_fit_ref 1.063
_refine_ls_hydrogen_treatment constr
_refine_ls_matrix_type full
_refine_ls_number_parameters 104
_refine_ls_number_reflns 3064
_refine_ls_number_restraints 40
_refine_ls_restrained_S_all 1.062
_refine_ls_R_factor_all 0.1242
_refine_ls_R_factor_gt 0.0868
_refine_ls_shift/su_max 0.000
_refine_ls_shift/su_mean 0.000
_refine_ls_structure_factor_coef Fsqd
_refine_ls_weighting_details 'w=1/[\s^2^(Fo^2^)+(0.2000P)^2^] where P=(Fo^2^+2Fc^2^)/3'
_refine_ls_weighting_scheme calc
_refine_ls_wR_factor_gt 0.2613
_refine_ls_wR_factor_ref 0.3003
_reflns_Friedel_coverage 0.000
_reflns_number_gt 1722
_reflns_number_total 3064
_reflns_threshold_expression 'I > 2\s(I)'
_cod_data_source_file c9sc01301f2.cif
_cod_data_source_block p17_035ttg_sq
_cod_depositor_comments
;
The following automatic conversions were performed:

'_exptl_absorpt_correction_type' value 'Multi-scan' changed to
'multi-scan' according to
/home/data/users/saulius/crontab/automatic-downloads/rss-feeds/RSC/lib/dictionaries/cif_core.dic
dictionary named 'cif_core.dic' version 2.4.2 from 2011-04-26.

Automatic conversion script
Id: cif_fix_values 4973 2017-02-22 13:04:09Z antanas 
;
_cod_original_cell_volume 5732(2)
_cod_database_code 1550988
_shelx_shelxl_version_number 2014/7
_shelx_space_group_comment
;
The symmetry employed for this shelxl refinement is uniquely defined
by the following loop, which should always be used as a source of
symmetry information in preference to the above space-group names.
They are only intended as comments.
;
_shelx_estimated_absorpt_t_min 0.975
_shelx_estimated_absorpt_t_max 0.978

loop_
_space_group_symop_operation_xyz
'x, y, z'
'-x, -y, z'
'-y, x, z'
'y, -x, z'
'-x, y, -z'
'x, -y, -z'
'y, x, -z'
'-y, -x, -z'
'x+1/2, y+1/2, z+1/2'
'-x+1/2, -y+1/2, z+1/2'
'-y+1/2, x+1/2, z+1/2'
'y+1/2, -x+1/2, z+1/2'
'-x+1/2, y+1/2, -z+1/2'
'x+1/2, -y+1/2, -z+1/2'
'y+1/2, x+1/2, -z+1/2'
'-y+1/2, -x+1/2, -z+1/2'
'-x, -y, -z'
'x, y, -z'
'y, -x, -z'
'-y, x, -z'
'x, -y, z'
'-x, y, z'
'-y, -x, z'
'y, x, z'
'-x+1/2, -y+1/2, -z+1/2'
'x+1/2, y+1/2, -z+1/2'
'y+1/2, -x+1/2, -z+1/2'
'-y+1/2, x+1/2, -z+1/2'
'x+1/2, -y+1/2, z+1/2'
'-x+1/2, y+1/2, z+1/2'
'-y+1/2, -x+1/2, z+1/2'
'y+1/2, x+1/2, z+1/2'

loop_
_atom_site_label
_atom_site_type_symbol
_atom_site_fract_x
_atom_site_fract_y
_atom_site_fract_z
_atom_site_U_iso_or_equiv
_atom_site_adp_type
_atom_site_occupancy
_atom_site_site_symmetry_order
_atom_site_calc_flag
_atom_site_refinement_flags_posn
_atom_site_refinement_flags_adp
_atom_site_refinement_flags_occupancy
Zr1 Zr 0.5000 0.5000 0.09458(3) 0.0492(4) Uani 1 8 d S T P
Zr2 Zr 0.38139(4) 0.38139(4) 0.0000 0.0633(4) Uani 1 4 d S T P
O1M O 0.3636(7) 0.5000 0.0522(4) 0.066(3) Uani 0.5 2 d S T P
O12M O 0.3992(6) 0.5000 0.0396(3) 0.054(2) Uani 0.5 2 d S T P
O1 O 0.3321(3) 0.3321(3) 0.07651(18) 0.108(2) Uani 1 2 d S T P
O2 O 0.4115(2) 0.4115(2) 0.13720(15) 0.0817(13) Uani 1 2 d S T P
O3 O 0.4107(7) 0.2345(4) 0.0000 0.130(3) Uani 1 2 d S T P
C1 C 0.3520(4) 0.3520(4) 0.1224(3) 0.096(3) Uani 1 2 d S T P
C2 C 0.3053(4) 0.3053(4) 0.1644(3) 0.106(3) Uani 1 2 d S T P
C3 C 0.3263(4) 0.3263(4) 0.2137(3) 0.124(4) Uani 1 2 d S T P
H3 H 0.3698 0.3698 0.2205 0.149 Uiso 1 2 calc R U P
C4 C 0.2417(5) 0.2417(5) 0.1536(3) 0.156(5) Uani 1 2 d S T P
H4 H 0.2284 0.2284 0.1196 0.187 Uiso 1 2 calc R U P
C5 C 0.1967(4) 0.1967(4) 0.1926(3) 0.197(8) Uani 1 2 d S T P
H5 H 0.1534 0.1534 0.1850 0.237 Uiso 1 2 calc R U P
C6 C 0.2182(4) 0.2182(4) 0.2450(3) 0.131(4) Uani 1 2 d S T P
C7 C 0.5000 0.1920(14) 0.0000 0.156(6) Uani 1 4 d S TU P
C8 C 0.5000 0.0944(13) 0.0000 0.147(5) Uani 1 4 d S TU P
C9 C 0.4202(13) 0.0461(10) 0.0000 0.201(6) Uani 1 2 d DS TU P
N1 N 0.3301(18) 0.0860(17) 0.0000 0.206(14) Uani 0.25 2 d DS TU P
O4 O 0.280(3) 0.108(2) 0.0387(7) 0.35(3) Uani 0.25 1 d D U P

loop_
_atom_site_aniso_label
_atom_site_aniso_U_11
_atom_site_aniso_U_22
_atom_site_aniso_U_33
_atom_site_aniso_U_23
_atom_site_aniso_U_13
_atom_site_aniso_U_12
Zr1 0.0609(5) 0.0609(5) 0.0258(4) 0.000 0.000 0.000
Zr2 0.0785(5) 0.0785(5) 0.0330(4) 0.000 0.000 -0.0204(4)
O1M 0.061(6) 0.092(6) 0.046(5) 0.000 0.007(4) 0.000
O12M 0.058(5) 0.073(5) 0.031(4) 0.000 -0.003(3) 0.000
O1 0.136(3) 0.136(3) 0.051(3) 0.0095(16) 0.0095(16) -0.054(4)
O2 0.096(2) 0.096(2) 0.054(2) 0.0081(14) 0.0081(14) -0.020(3)
O3 0.243(8) 0.071(3) 0.075(3) 0.000 0.000 -0.032(4)
C1 0.123(4) 0.123(4) 0.043(3) 0.005(2) 0.005(2) -0.044(5)
C2 0.136(5) 0.136(5) 0.044(3) 0.008(2) 0.008(2) -0.059(6)
C3 0.159(6) 0.159(6) 0.054(4) 0.006(2) 0.006(2) -0.086(7)
C4 0.210(8) 0.210(8) 0.047(4) 0.016(3) 0.016(3) -0.102(10)
C5 0.270(13) 0.270(13) 0.053(4) 0.011(3) 0.011(3) -0.191(14)
C6 0.173(6) 0.173(6) 0.046(3) 0.012(3) 0.012(3) -0.088(7)
C7 0.136(13) 0.112(8) 0.220(18) 0.000 0.000 0.000
C8 0.144(11) 0.112(8) 0.186(14) 0.000 0.000 0.000
C9 0.183(12) 0.130(9) 0.292(17) 0.000 0.000 -0.030(7)
N1 0.24(3) 0.09(2) 0.29(3) 0.000 0.000 0.03(2)
O4 0.38(4) 0.16(2) 0.52(6) 0.01(3) 0.22(4) 0.02(3)

loop_
_atom_type_symbol
_atom_type_description
_atom_type_scat_dispersion_real
_atom_type_scat_dispersion_imag
_atom_type_scat_source
C C 0.0030 0.0016 'International Tables Vol C Tables 4.2.6.8 and 6.1.1.4'
H H 0.0000 0.0000 'International Tables Vol C Tables 4.2.6.8 and 6.1.1.4'
N N 0.0059 0.0032 'International Tables Vol C Tables 4.2.6.8 and 6.1.1.4'
O O 0.0105 0.0059 'International Tables Vol C Tables 4.2.6.8 and 6.1.1.4'
Zr Zr -3.5084 0.5477 'International Tables Vol C Tables 4.2.6.8 and 6.1.1.4'

loop_
_geom_angle_atom_site_label_1
_geom_angle_atom_site_label_2
_geom_angle_atom_site_label_3
_geom_angle
_geom_angle_site_symmetry_1
_geom_angle_site_symmetry_3
O12M Zr1 O12M 61.4(3) . 3_655
O12M Zr1 O12M 61.4(3) . 4_565
O12M Zr1 O12M 92.5(5) 3_655 4_565
O12M Zr1 O12M 92.5(5) . 2_665
O12M Zr1 O12M 61.4(3) 3_655 2_665
O12M Zr1 O12M 61.4(3) 4_565 2_665
O12M Zr1 O2 142.47(7) . 2_665
O12M Zr1 O2 142.47(7) 3_655 2_665
O12M Zr1 O2 85.2(2) 4_565 2_665
O12M Zr1 O2 85.2(2) 2_665 2_665
O12M Zr1 O2 142.47(7) . 3_655
O12M Zr1 O2 85.2(2) 3_655 3_655
O12M Zr1 O2 142.47(7) 4_565 3_655
O12M Zr1 O2 85.2(2) 2_665 3_655
O2 Zr1 O2 74.76(11) 2_665 3_655
O12M Zr1 O2 85.2(2) . 4_565
O12M Zr1 O2 142.47(7) 3_655 4_565
O12M Zr1 O2 85.2(2) 4_565 4_565
O12M Zr1 O2 142.47(7) 2_665 4_565
O2 Zr1 O2 74.76(11) 2_665 4_565
O2 Zr1 O2 118.3(2) 3_655 4_565
O12M Zr1 O2 85.2(2) . .
O12M Zr1 O2 85.2(2) 3_655 .
O12M Zr1 O2 142.47(7) 4_565 .
O12M Zr1 O2 142.47(7) 2_665 .
O2 Zr1 O2 118.3(2) 2_665 .
O2 Zr1 O2 74.76(11) 3_655 .
O2 Zr1 O2 74.76(11) 4_565 .
O12M Zr1 O1M 70.68(19) . 3_655
O12M Zr1 O1M 15.2(3) 3_655 3_655
O12M Zr1 O1M 107.7(4) 4_565 3_655
O12M Zr1 O1M 70.68(19) 2_665 3_655
O2 Zr1 O1M 141.12(6) 2_665 3_655
O2 Zr1 O1M 73.27(19) 3_655 3_655
O2 Zr1 O1M 141.12(6) 4_565 3_655
O2 Zr1 O1M 73.27(19) . 3_655
O12M Zr1 O1M 107.7(4) . 2_665
O12M Zr1 O1M 70.68(19) 3_655 2_665
O12M Zr1 O1M 70.68(19) 4_565 2_665
O12M Zr1 O1M 15.2(3) 2_665 2_665
O2 Zr1 O1M 73.27(19) 2_665 2_665
O2 Zr1 O1M 73.27(19) 3_655 2_665
O2 Zr1 O1M 141.12(6) 4_565 2_665
O2 Zr1 O1M 141.11(6) . 2_665
O1M Zr1 O1M 76.76(19) 3_655 2_665
O12M Zr1 O1M 70.68(19) . 4_565
O12M Zr1 O1M 107.7(4) 3_655 4_565
O12M Zr1 O1M 15.2(3) 4_565 4_565
O12M Zr1 O1M 70.68(19) 2_665 4_565
O2 Zr1 O1M 73.27(19) 2_665 4_565
O2 Zr1 O1M 141.12(6) 3_655 4_565
O2 Zr1 O1M 73.27(19) 4_565 4_565
O2 Zr1 O1M 141.11(6) . 4_565
O1M Zr1 O1M 122.8(4) 3_655 4_565
O1M Zr1 O1M 76.76(19) 2_665 4_565
O12M Zr1 O1M 15.1(3) . .
O12M Zr1 O1M 70.68(19) 3_655 .
O12M Zr1 O1M 70.68(19) 4_565 .
O12M Zr1 O1M 107.7(4) 2_665 .
O2 Zr1 O1M 141.12(6) 2_665 .
O2 Zr1 O1M 141.12(6) 3_655 .
O2 Zr1 O1M 73.27(19) 4_565 .
O2 Zr1 O1M 73.27(19) . .
O1M Zr1 O1M 76.76(19) 3_655 .
O1M Zr1 O1M 122.8(4) 2_665 .
O1M Zr1 O1M 76.76(19) 4_565 .
O12M Zr2 O12M 60.2(4) 3_655 20_655
O12M Zr2 O12M 91.8(5) 3_655 18
O12M Zr2 O12M 61.9(5) 20_655 18
O12M Zr2 O12M 61.9(5) 3_655 .
O12M Zr2 O12M 91.8(5) 20_655 .
O12M Zr2 O12M 60.2(4) 18 .
O12M Zr2 O1M 72.3(3) 3_655 .
O12M Zr2 O1M 107.7(4) 20_655 .
O12M Zr2 O1M 69.3(2) 18 .
O12M Zr2 O1M 15.9(3) . .
O12M Zr2 O1M 15.9(3) 3_655 3_655
O12M Zr2 O1M 69.3(2) 20_655 3_655
O12M Zr2 O1M 107.7(4) 18 3_655
O12M Zr2 O1M 72.3(3) . 3_655
O1M Zr2 O1M 79.5(5) . 3_655
O12M Zr2 O1M 69.3(2) 3_655 20_655
O12M Zr2 O1M 15.9(3) 20_655 20_655
O12M Zr2 O1M 72.3(3) 18 20_655
O12M Zr2 O1M 107.7(4) . 20_655
O1M Zr2 O1M 123.6(4) . 20_655
O1M Zr2 O1M 74.7(4) 3_655 20_655
O12M Zr2 O1M 107.7(4) 3_655 18
O12M Zr2 O1M 72.3(3) 20_655 18
O12M Zr2 O1M 15.9(3) 18 18
O12M Zr2 O1M 69.3(2) . 18
O1M Zr2 O1M 74.7(4) . 18
O1M Zr2 O1M 123.6(4) 3_655 18
O1M Zr2 O1M 79.5(5) 20_655 18
O12M Zr2 O3 87.6(3) 3_655 .
O12M Zr2 O3 87.6(3) 20_655 .
O12M Zr2 O3 144.5(2) 18 .
O12M Zr2 O3 144.5(2) . .
O1M Zr2 O3 142.5(2) . .
O1M Zr2 O3 74.4(3) 3_655 .
O1M Zr2 O3 74.4(3) 20_655 .
O1M Zr2 O3 142.5(2) 18 .
O12M Zr2 O3 144.5(2) 3_655 7
O12M Zr2 O3 144.5(2) 20_655 7
O12M Zr2 O3 87.6(3) 18 7
O12M Zr2 O3 87.6(3) . 7
O1M Zr2 O3 74.4(3) . 7
O1M Zr2 O3 142.5(2) 3_655 7
O1M Zr2 O3 142.5(2) 20_655 7
O1M Zr2 O3 74.4(3) 18 7
O3 Zr2 O3 112.6(5) . 7
O12M Zr2 O1 82.9(2) 3_655 .
O12M Zr2 O1 140.0(2) 20_655 .
O12M Zr2 O1 140.0(2) 18 .
O12M Zr2 O1 82.9(2) . .
O1M Zr2 O1 71.3(2) . .
O1M Zr2 O1 71.3(2) 3_655 .
O1M Zr2 O1 139.1(3) 20_655 .
O1M Zr2 O1 139.1(3) 18 .
O3 Zr2 O1 75.18(13) . .
O3 Zr2 O1 75.18(13) 7 .
O12M Zr2 O1 140.0(2) 3_655 18
O12M Zr2 O1 82.9(2) 20_655 18
O12M Zr2 O1 82.9(2) 18 18
O12M Zr2 O1 140.0(2) . 18
O1M Zr2 O1 139.1(3) . 18
O1M Zr2 O1 139.1(3) 3_655 18
O1M Zr2 O1 71.3(2) 20_655 18
O1M Zr2 O1 71.3(2) 18 18
O3 Zr2 O1 75.18(13) . 18
O3 Zr2 O1 75.18(13) 7 18
O1 Zr2 O1 125.1(3) . 18
O12M O1M Zr2 65.2(8) . .
O12M O1M Zr2 65.2(8) . 19_565
Zr2 O1M Zr2 103.6(4) . 19_565
O12M O1M Zr1 60.4(16) . .
Zr2 O1M Zr1 100.8(3) . .
Zr2 O1M Zr1 100.8(3) 19_565 .
O1M O12M Zr2 98.9(9) . .
O1M O12M Zr2 98.9(9) . 19_565
Zr2 O12M Zr2 117.7(4) . 19_565
O1M O12M Zr1 104.4(17) . .
Zr2 O12M Zr1 116.1(3) . .
Zr2 O12M Zr1 116.1(3) 19_565 .
C1 O1 Zr2 133.3(5) . .
C1 O2 Zr1 132.0(4) . .
C7 O3 Zr2 126.7(9) . .
O1 C1 O2 126.5(6) . .
O1 C1 C2 118.8(7) . .
O2 C1 C2 114.7(6) . .
C3 C2 C4 120.9(7) . .
C3 C2 C1 119.1(7) . .
C4 C2 C1 120.0(7) . .
C2 C3 C6 120.0(8) . 25
C2 C4 C5 121.1(8) . .
C4 C5 C6 118.7(8) . .
C6 C6 C3 120.1(9) 25 25
C6 C6 C5 119.3(8) 25 .
C3 C6 C5 120.7(8) 25 .
C8 C7 O3 115.4(8) . 5_655
C8 C7 O3 115.4(8) . .
O3 C7 O3 129.1(15) 5_655 .
C9 C8 C9 118(2) 5_655 .
C9 C8 C7 121.2(10) 5_655 .
C9 C8 C7 121.2(10) . .
C9 C9 C8 121.2(10) 21 .
C9 C9 N1 113.9(12) 21 .
C8 C9 N1 125.0(17) . .
O4 N1 O4 102(3) 18 .
O4 N1 C9 129.1(15) 18 .
O4 N1 C9 129.1(15) . .

loop_
_geom_bond_atom_site_label_1
_geom_bond_atom_site_label_2
_geom_bond_distance
_geom_bond_site_symmetry_2
Zr1 O12M 2.070(9) .
Zr1 O12M 2.070(9) 3_655
Zr1 O12M 2.070(9) 4_565
Zr1 O12M 2.070(9) 2_665
Zr1 O2 2.164(4) 2_665
Zr1 O2 2.164(4) 3_655
Zr1 O2 2.164(4) 4_565
Zr1 O2 2.164(4) .
Zr1 O1M 2.305(11) 3_655
Zr1 O1M 2.305(11) 2_665
Zr1 O1M 2.305(11) 4_565
Zr1 O1M 2.305(11) .
Zr2 O12M 2.057(4) 3_655
Zr2 O12M 2.057(4) 20_655
Zr2 O12M 2.057(4) 18
Zr2 O12M 2.057(4) .
Zr2 O1M 2.239(6) .
Zr2 O1M 2.239(6) 3_655
Zr2 O1M 2.239(6) 20_655
Zr2 O1M 2.239(6) 18
Zr2 O3 2.223(6) .
Zr2 O3 2.223(6) 7
Zr2 O1 2.244(5) .
Zr2 O1 2.244(5) 18
O1M O12M 0.622(9) .
O1M Zr2 2.239(6) 19_565
O12M Zr2 2.057(4) 19_565
O1 C1 1.265(8) .
O2 C1 1.306(9) .
O3 C7 1.467(12) .
C1 C2 1.469(10) .
C2 C3 1.358(11) .
C2 C4 1.362(13) .
C3 C6 1.423(10) 25
C4 C5 1.387(12) .
C5 C6 1.438(12) .
C6 C6 1.360(17) 25
C6 C3 1.423(10) 25
C7 C8 1.45(3) .
C7 O3 1.467(12) 5_655
C8 C9 1.384(17) 5_655
C8 C9 1.384(17) .
C9 C9 1.37(3) 21
C9 N1 1.462(19) .
N1 O4 1.298(18) 18
N1 O4 1.298(18) .
